data_1569004
loop_
_publ_author_name
'Zhou, Shuigen'
'Chen, Yihao'
'Li, Kailei'
'Liu, Xiaowei'
'Zhang, Ting'
'Shen, Wei'
'Li, Ming'
'Zhou, Lei'
'He, Rongxing'

_publ_section_title
;
 Photophysical studies for Cu(i)-based halides: broad excitation bands and
 highly efficient single-component warm white-light-emitting diodes.
;
_journal_issue 20
_journal_name_full 'Chemical science'
_journal_page_first 5415
_journal_page_last 5424
_journal_paper_doi 10.1039/d3sc01762a
_journal_volume 14
_journal_year 2023
_chemical_formula_moiety '0.5(Cu4 I6), 3(O2 P), 2(C6 H10 N2)'
_chemical_formula_sum 'C12 H20 Cu2 I3 N4 O6 P3'
_chemical_formula_weight 917.01
_space_group_crystal_system tetragonal
_space_group_IT_number 83
_space_group_name_Hall '-P 4'
_space_group_name_H-M_alt 'P 4/m'
_atom_sites_solution_hydrogens geom
_atom_sites_solution_primary dual
_audit_creation_date 2023-03-02
_audit_creation_method
;
Olex2 1.5
(compiled 2022.04.07 svn.rca3783a0 for OlexSys, GUI svn.r6498)
;
_audit_update_record
;
2023-04-04 deposited with the CCDC.	2023-04-24 downloaded from the CCDC.
;
_cell_angle_alpha 90
_cell_angle_beta 90
_cell_angle_gamma 90
_cell_formula_units_Z 4
_cell_length_a 13.8592(5)
_cell_length_b 13.8592(5)
_cell_length_c 13.1579(7)
_cell_measurement_reflns_used 9947
_cell_measurement_temperature 193.00
_cell_measurement_theta_max 27.60
_cell_measurement_theta_min 2.59
_cell_volume 2527.34(19)
_computing_cell_refinement 'SAINT V8.40B (Bruker, 2019)'
_computing_data_collection 'APEX4 V2022.10-1 (Bruker, 2022)'
_computing_data_reduction 'SAINT V8.40B (Bruker, 2019)'
_computing_molecular_graphics 'Olex2 1.5 (Dolomanov et al., 2009)'
_computing_publication_material 'Olex2 1.5 (Dolomanov et al., 2009)'
_computing_structure_refinement 'SHELXL 2019/3 (Sheldrick, 2015)'
_computing_structure_solution 'SHELXT  (Sheldrick, 2015)'
_diffrn_ambient_temperature 193.00
_diffrn_detector CPAD
_diffrn_detector_area_resol_mean 7.41
_diffrn_detector_type 'Bruker PHOTON 100'
_diffrn_measured_fraction_theta_full 0.981
_diffrn_measured_fraction_theta_max 0.979
_diffrn_measurement_device 'four-circle diffractometer'
_diffrn_measurement_device_type 'Bruker D8 VENTURE TXS PHOTON 100'
_diffrn_measurement_method '\w and \f shutterless scans'
_diffrn_measurement_specimen_support 'nylon loop'
_diffrn_radiation_monochromator 'Helios Multi-layer Optic'
_diffrn_radiation_probe x-ray
_diffrn_radiation_type MoK\a
_diffrn_radiation_wavelength 0.71073
_diffrn_reflns_av_R_equivalents 0.0571
_diffrn_reflns_av_unetI/netI 0.0369
_diffrn_reflns_Laue_measured_fraction_full 0.981
_diffrn_reflns_Laue_measured_fraction_max 0.979
_diffrn_reflns_limit_h_max 14
_diffrn_reflns_limit_h_min -18
_diffrn_reflns_limit_k_max 17
_diffrn_reflns_limit_k_min -17
_diffrn_reflns_limit_l_max 17
_diffrn_reflns_limit_l_min -16
_diffrn_reflns_number 19202
_diffrn_reflns_point_group_measured_fraction_full 0.981
_diffrn_reflns_point_group_measured_fraction_max 0.979
_diffrn_reflns_theta_full 25.242
_diffrn_reflns_theta_max 27.599
_diffrn_reflns_theta_min 2.134
_diffrn_source TXS
_diffrn_source_current 40.0
_diffrn_source_power 2.0
_diffrn_source_type 'Rotaing Anode'
_diffrn_source_voltage 50.0
_diffrn_standards_number 0
_exptl_absorpt_coefficient_mu 5.572
_exptl_absorpt_correction_T_max 0.0289
_exptl_absorpt_correction_T_min 0.0076
_exptl_absorpt_correction_type multi-scan
_exptl_absorpt_process_details
;
SADABS-2016/2 (Bruker,2016/2) was used for absorption correction.
wR2(int) was 0.1420 before and 0.1004 after correction.
The Ratio of minimum to maximum transmission is 0.2630.
The \l/2 correction factor is Not present.
;
_exptl_crystal_density_diffrn 2.410
_exptl_crystal_description block
_exptl_crystal_F_000 1720
_refine_diff_density_max 4.695
_refine_diff_density_min -4.076
_refine_diff_density_rms 0.494
_refine_ls_extinction_method none
_refine_ls_goodness_of_fit_ref 1.122
_refine_ls_hydrogen_treatment constr
_refine_ls_matrix_type full
_refine_ls_number_parameters 208
_refine_ls_number_reflns 3007
_refine_ls_number_restraints 96
_refine_ls_restrained_S_all 1.105
_refine_ls_R_factor_all 0.1380
_refine_ls_R_factor_gt 0.1364
_refine_ls_shift/su_max 0.000
_refine_ls_shift/su_mean 0.000
_refine_ls_structure_factor_coef Fsqd
_refine_ls_weighting_details 'w=1/[\s^2^(Fo^2^)+(0.1043P)^2^+273.9444P] where P=(Fo^2^+2Fc^2^)/3'
_refine_ls_weighting_scheme calc
_refine_ls_wR_factor_gt 0.3418
_refine_ls_wR_factor_ref 0.3424
_reflns_Friedel_coverage 0.000
_reflns_number_gt 2905
_reflns_number_total 3007
_reflns_threshold_expression 'I > 2\s(I)'
_cod_data_source_file d3sc01762a2.cif
_cod_data_source_block 230228lu_lgpz249134_0m
_cod_depositor_comments
;
The following automatic conversions were performed:

data item '_diffrn_radiation_probe' value 'X-ray' was changed to
'x-ray' in accordance with the
/home/data/users/saulius/crontab/automatic-downloads/rss-feeds/RSC/lib/dictionaries/cif_core.dic
dictionary named 'cif_core.dic' version 2.4.2 last updated on
2011-04-26.

Automatic conversion script
Id: cif_fix_values 8170 2020-07-09 18:12:32Z antanas 

 Adding full bibliography for 1569003--1569005.cif.
;
_cod_original_cell_volume 2527.3(2)
_cod_database_code 1569004
_shelx_shelxl_version_number 2019/3
_shelx_space_group_comment
;
The symmetry employed for this shelxl refinement is uniquely defined
by the following loop, which should always be used as a source of
symmetry information in preference to the above space-group names.
They are only intended as comments.
;
_olex2_refinement_description
;
1. Fixed Uiso
 At 1.2 times of:
  All C(H) groups, All N(H,H,H) groups
2. Uiso/Uaniso restraints and constraints
Cu1 \\sim Cu1A: within 2A with sigma of 0.01 and sigma for terminal atoms of
0.02 within 2A
Cu2 \\sim Cu2A: within 2A with sigma of 0.01 and sigma for terminal atoms of
0.02 within 2A
C5 \\sim C6 \\sim C4 \\sim C6A \\sim C4A: within 2A with sigma of 0.01 and
sigma for terminal atoms of 0.02 within 2A
C2 \\sim C1A \\sim C3 \\sim C3A \\sim C1: within 2A with sigma of 0.01 and
sigma for terminal atoms of 0.02 within 2A
3. Others
 Sof(C1A)=Sof(H1AA)=Sof(C3A)=Sof(H3A)=1-FVAR(1)
 Sof(C3)=Sof(H3)=Sof(C1)=Sof(H1)=FVAR(1)
 Sof(C6A)=Sof(H6A)=Sof(C4A)=Sof(H4A)=1-FVAR(2)
 Sof(C6)=Sof(H6)=Sof(C4)=Sof(H4)=FVAR(2)
 Fixed Sof: Cu2(0.25) Cu1(0.25) Cu1A(0.25) Cu2A(0.25)
4.a Aromatic/amide H refined with riding coordinates:
 C6(H6), C1A(H1AA), C4(H4), C3(H3), C3A(H3A), C1(H1), C6A(H6A), C4A(H4A)
4.b Idealised Me refined as rotating group:
 N1(H1A,H1B,H1C), N2(H2A,H2B,H2C)
;
_olex2_submission_special_instructions 'No special instructions were received'
_site XU

loop_
_space_group_symop_operation_xyz
'x, y, z'
'-x, -y, z'
'-y, x, z'
'y, -x, z'
'-x, -y, -z'
'x, y, -z'
'y, -x, -z'
'-y, x, -z'

loop_
_atom_site_label
_atom_site_type_symbol
_atom_site_fract_x
_atom_site_fract_y
_atom_site_fract_z
_atom_site_U_iso_or_equiv
_atom_site_adp_type
_atom_site_occupancy
_atom_site_site_symmetry_order
_atom_site_calc_flag
_atom_site_refinement_flags_posn
_atom_site_refinement_flags_adp
_atom_site_refinement_flags_occupancy
_atom_site_disorder_assembly
_atom_site_disorder_group
I3 I 0.76725(14) 0.01954(14) 0.500000 0.0330(5) Uani 1 2 d S T P . .
I2 I 0.51980(14) 0.26367(14) 0.500000 0.0330(5) Uani 1 2 d S T P . .
I4 I 1.000000 0.000000 0.2744(2) 0.0379(7) Uani 1 4 d S T P . .
I1 I 0.500000 0.500000 0.7124(2) 0.0387(7) Uani 1 4 d S T P . .
P2 P 0.500000 0.000000 0.3298(6) 0.0416(19) Uani 1 2 d S T P . .
P1 P 0.2719(4) 0.2267(4) 0.6823(6) 0.0457(15) Uani 1 1 d . . . . .
Cu2 Cu 0.931(8) 0.080(6) 0.441(6) 0.049(9) Uani 0.25 1 d . U P A 1
Cu1 Cu 0.433(3) 0.417(3) 0.553(4) 0.058(7) Uani 0.25 1 d . U P B 1
O3 O 0.5628(11) 0.0671(10) 0.2689(11) 0.034(3) Uani 1 1 d . . . . .
O1 O 0.3309(13) 0.2942(13) 0.7331(16) 0.053(5) Uani 1 1 d . . . . .
O2 O 0.2107(14) 0.1611(12) 0.7356(15) 0.050(4) Uani 1 1 d . . . . .
C5 C 0.2526(15) 0.9744(16) 0.1051(15) 0.032(3) Uani 1 1 d . U . . .
N1 N 0.4738(13) 0.7494(12) 0.2147(13) 0.031(3) Uani 1 1 d . . . . .
H1A H 0.465216 0.811467 0.235459 0.037 Uiso 1 1 calc R U . . .
H1B H 0.530750 0.726684 0.239377 0.037 Uiso 1 1 calc R U . . .
H1C H 0.424498 0.712316 0.238424 0.037 Uiso 1 1 calc R U . . .
C2 C 0.4751(16) 0.7459(16) 0.1042(17) 0.035(3) Uani 1 1 d . U . . .
N2 N 0.2513(13) 0.9744(13) 0.2150(13) 0.032(4) Uani 1 1 d . . . . .
H2A H 0.213050 0.925421 0.237545 0.038 Uiso 1 1 calc R U . . .
H2B H 0.227588 1.031654 0.237817 0.038 Uiso 1 1 calc R U . . .
H2C H 0.312311 0.965945 0.238914 0.038 Uiso 1 1 calc R U . . .
C6 C 0.323(2) 1.016(3) 0.046(2) 0.034(5) Uani 0.66(3) 1 d . U P C 1
H6 H 0.375758 1.046267 0.079838 0.041 Uiso 0.66(3) 1 calc R U P C 1
C1A C 0.552(3) 0.748(3) 0.054(3) 0.038(4) Uani 0.51(3) 1 d . U P D 2
H1AA H 0.611475 0.749295 0.089347 0.045 Uiso 0.51(3) 1 calc R U P D 2
C4 C 0.172(2) 0.931(2) 0.055(2) 0.034(5) Uani 0.66(3) 1 d . U P C 1
H4 H 0.120699 0.902630 0.092690 0.040 Uiso 0.66(3) 1 calc R U P C 1
C3 C 0.482(3) 0.826(3) 0.060(3) 0.037(4) Uani 0.49(3) 1 d . U P D 1
H3 H 0.486477 0.884004 0.097160 0.045 Uiso 0.49(3) 1 calc R U P D 1
C3A C 0.377(3) 0.741(3) 0.055(3) 0.036(4) Uani 0.51(3) 1 d . U P D 2
H3A H 0.319081 0.737692 0.093560 0.043 Uiso 0.51(3) 1 calc R U P D 2
C1 C 0.494(3) 0.667(3) 0.047(3) 0.037(4) Uani 0.49(3) 1 d . U P D 1
H1 H 0.507246 0.607737 0.080455 0.044 Uiso 0.49(3) 1 calc R U P D 1
C6A C 0.284(4) 1.058(5) 0.052(5) 0.031(5) Uani 0.34(3) 1 d . U P C 2
H6A H 0.305620 1.112805 0.088859 0.038 Uiso 0.34(3) 1 calc R U P C 2
C4A C 0.213(5) 0.888(5) 0.052(5) 0.032(5) Uani 0.34(3) 1 d . U P C 2
H4A H 0.187825 0.834888 0.088730 0.038 Uiso 0.34(3) 1 calc R U P C 2
Cu1A Cu 0.412(3) 0.395(3) 0.577(4) 0.062(8) Uani 0.25 1 d . U P B 2
Cu2A Cu 0.924(8) 0.094(7) 0.421(6) 0.051(10) Uani 0.25 1 d . U P A 2

loop_
_atom_site_aniso_label
_atom_site_aniso_U_11
_atom_site_aniso_U_22
_atom_site_aniso_U_33
_atom_site_aniso_U_23
_atom_site_aniso_U_13
_atom_site_aniso_U_12
I3 0.0325(10) 0.0353(10) 0.0312(9) 0.000 0.000 -0.0019(7)
I2 0.0357(10) 0.0311(10) 0.0322(10) 0.000 0.000 -0.0011(7)
I4 0.0332(9) 0.0332(9) 0.0471(16) 0.000 0.000 0.000
I1 0.0341(9) 0.0341(9) 0.0481(17) 0.000 0.000 0.000
P2 0.034(4) 0.058(5) 0.032(4) 0.000 0.000 -0.020(4)
P1 0.032(3) 0.033(3) 0.072(4) -0.003(3) 0.005(3) -0.008(2)
Cu2 0.047(12) 0.05(2) 0.05(3) -0.007(15) 0.012(18) -0.010(13)
Cu1 0.042(14) 0.049(15) 0.081(19) -0.025(12) -0.024(11) 0.005(8)
O3 0.037(8) 0.032(7) 0.032(7) 0.003(6) 0.002(6) 0.007(6)
O1 0.049(10) 0.041(9) 0.068(12) -0.012(9) -0.023(9) 0.015(7)
O2 0.057(11) 0.032(8) 0.061(11) 0.012(8) 0.015(9) 0.011(7)
C5 0.030(8) 0.040(9) 0.027(7) 0.002(7) -0.004(6) -0.003(6)
N1 0.038(9) 0.024(8) 0.030(8) 0.009(7) 0.003(7) -0.004(7)
C2 0.040(8) 0.033(8) 0.033(8) -0.002(7) -0.004(7) -0.003(7)
N2 0.028(8) 0.038(9) 0.030(8) -0.006(7) -0.001(7) -0.005(7)
C6 0.031(10) 0.043(11) 0.030(9) 0.001(9) -0.001(8) 0.000(8)
C1A 0.042(9) 0.037(9) 0.034(9) -0.003(8) -0.003(8) 0.002(8)
C4 0.032(10) 0.040(10) 0.029(9) 0.005(9) -0.004(8) -0.004(8)
C3 0.042(9) 0.037(9) 0.033(9) -0.003(8) -0.002(8) -0.004(8)
C3A 0.039(9) 0.037(9) 0.031(9) -0.003(8) -0.002(8) 0.004(8)
C1 0.043(9) 0.035(9) 0.033(9) -0.003(8) -0.002(8) -0.002(8)
C6A 0.028(10) 0.037(11) 0.029(10) 0.000(10) -0.003(9) -0.007(9)
C4A 0.030(10) 0.039(11) 0.027(10) 0.006(10) -0.003(9) -0.009(9)
Cu1A 0.052(16) 0.057(16) 0.078(19) -0.025(13) -0.022(12) 0.023(10)
Cu2A 0.048(14) 0.06(2) 0.05(2) -0.008(15) 0.012(17) -0.017(15)

loop_
_atom_type_symbol
_atom_type_description
_atom_type_scat_dispersion_real
_atom_type_scat_dispersion_imag
_atom_type_scat_source
C C 0.0033 0.0016 'International Tables Vol C Tables 4.2.6.8 and 6.1.1.4'
H H 0.0000 0.0000 'International Tables Vol C Tables 4.2.6.8 and 6.1.1.4'
Cu Cu 0.3201 1.2651 'International Tables Vol C Tables 4.2.6.8 and 6.1.1.4'
I I -0.4742 1.8119 'International Tables Vol C Tables 4.2.6.8 and 6.1.1.4'
N N 0.0061 0.0033 'International Tables Vol C Tables 4.2.6.8 and 6.1.1.4'
O O 0.0106 0.0060 'International Tables Vol C Tables 4.2.6.8 and 6.1.1.4'
P P 0.1023 0.0942 'International Tables Vol C Tables 4.2.6.8 and 6.1.1.4'

loop_
_geom_angle_atom_site_label_1
_geom_angle_atom_site_label_2
_geom_angle_atom_site_label_3
_geom_angle
_geom_angle_site_symmetry_1
_geom_angle_site_symmetry_3
_geom_angle_publ_flag
Cu2 I3 Cu2 35(4) 6_556 . ?
Cu2 I3 Cu2 60(3) . 8_646 ?
Cu2 I3 Cu2 48(4) 6_556 8_646 ?
Cu2 I3 Cu2 35(3) 8_646 3_645 ?
Cu2 I3 Cu2 48(4) . 3_645 ?
Cu2 I3 Cu2 60(3) 6_556 3_645 ?
Cu2 I3 Cu2A 51.1(18) . 3_645 ?
Cu2 I3 Cu2A 67.7(7) 6_556 3_645 ?
Cu2 I3 Cu2A 67.8(7) 3_645 6_556 ?
Cu2 I3 Cu2A 8(3) 6_556 6_556 ?
Cu2 I3 Cu2A 51.1(18) 6_556 8_646 ?
Cu2 I3 Cu2A 51.9(16) 8_646 6_556 ?
Cu2 I3 Cu2A 67.7(7) . 8_646 ?
Cu2 I3 Cu2A 41.3(7) . 6_556 ?
Cu2A I3 Cu2 8(3) 3_645 3_645 ?
Cu2A I3 Cu2 41.8(7) 8_646 3_645 ?
Cu2A I3 Cu2A 75(3) 3_645 6_556 ?
Cu2A I3 Cu2A 75(3) 8_646 . ?
Cu2A I3 Cu2A 54(4) 3_645 . ?
Cu2A I3 Cu2A 47(4) . 6_556 ?
Cu2A I3 Cu2A 48(3) 8_646 3_645 ?
Cu2A I3 Cu2A 54(4) 8_646 6_556 ?
Cu1 I2 Cu1 32(2) . 6_556 ?
Cu1 I2 Cu1 48.1(12) . 3_655 ?
Cu1 I2 Cu1 48.1(12) 6_556 8_656 ?
Cu1 I2 Cu1 58.6(13) . 8_656 ?
Cu1 I2 Cu1 58.6(13) 6_556 3_655 ?
Cu1 I2 Cu1 31(2) 3_655 8_656 ?
Cu1 I2 Cu1A 40.3(6) . 6_556 ?
Cu1 I2 Cu1A 70.0(7) 6_556 3_655 ?
Cu1 I2 Cu1A 56.2(8) 6_556 8_656 ?
Cu1 I2 Cu1A 11.7(13) 6_556 6_556 ?
Cu1 I2 Cu1A 70.0(7) . 8_656 ?
Cu1 I2 Cu1A 56.2(8) . 3_655 ?
Cu1A I2 Cu1 11.6(13) 3_655 3_655 ?
Cu1A I2 Cu1 70.2(7) 6_556 3_655 ?
Cu1A I2 Cu1 56.6(8) . 3_655 ?
Cu1A I2 Cu1 39.7(6) 8_656 3_655 ?
Cu1A I2 Cu1A 47(2) 6_556 . ?
Cu1A I2 Cu1A 62.9(16) . 3_655 ?
Cu1A I2 Cu1A 81.6(14) 6_556 3_655 ?
Cu2 I4 Cu2 46.0(19) 2_755 3_645 ?
Cu2 I4 Cu2 46.0(19) 4_665 2_755 ?
Cu2 I4 Cu2 67(3) . 2_755 ?
Cu2 I4 Cu2 67(3) 4_665 3_645 ?
Cu2 I4 Cu2 46.0(19) . 3_645 ?
Cu2 I4 Cu2 46.0(19) . 4_665 ?
Cu2A I4 Cu2 74.5(5) 3_645 4_665 ?
Cu2A I4 Cu2 52(4) . 3_645 ?
Cu2A I4 Cu2 74.5(5) 4_665 3_645 ?
Cu2A I4 Cu2 8(3) 3_645 3_645 ?
Cu2A I4 Cu2 50(4) 2_755 3_645 ?
Cu2A I4 Cu2 8(3) 4_665 4_665 ?
Cu2A I4 Cu2 50(4) . 4_665 ?
Cu2A I4 Cu2 52(4) 2_755 4_665 ?
Cu2A I4 Cu2A 82(3) 4_665 3_645 ?
Cu2A I4 Cu2A 55.3(19) 4_665 . ?
Cu2A I4 Cu2A 82(3) 2_755 . ?
Cu2A I4 Cu2A 55.3(19) 2_755 3_645 ?
Cu2A I4 Cu2A 55.3(19) 3_645 . ?
Cu1 I1 Cu1 70.4(14) 4_565 3_655 ?
Cu1 I1 Cu1 48.1(9) 3_655 2_665 ?
Cu1 I1 Cu1 48.1(9) 4_565 2_665 ?
Cu1 I1 Cu1 48.1(9) 3_655 . ?
Cu1 I1 Cu1 48.1(9) 4_565 . ?
Cu1 I1 Cu1 70.4(14) 2_665 . ?
Cu1 I1 Cu1A 55.6(17) . 3_655 ?
Cu1 I1 Cu1A 11.6(13) 3_655 3_655 ?
Cu1 I1 Cu1A 55.6(17) 3_655 2_665 ?
Cu1 I1 Cu1A 11.6(13) 2_665 2_665 ?
Cu1 I1 Cu1A 82.0(7) . 2_665 ?
Cu1 I1 Cu1A 56.4(17) 4_565 2_665 ?
Cu1 I1 Cu1A 11.6(13) 4_565 4_565 ?
Cu1 I1 Cu1A 56.4(17) 2_665 3_655 ?
Cu1 I1 Cu1A 55.6(17) 2_665 4_565 ?
Cu1 I1 Cu1A 82.0(7) 4_565 3_655 ?
Cu1 I1 Cu1A 56.4(17) . 4_565 ?
Cu1 I1 Cu1A 82.0(7) 3_655 4_565 ?
Cu1A I1 Cu1A 93.6(15) 4_565 3_655 ?
Cu1A I1 Cu1A 62.0(9) 3_655 . ?
Cu1A I1 Cu1A 93.6(15) 2_665 . ?
Cu1A I1 Cu1A 62.0(9) 4_565 . ?
O3 P2 O3 115.6(13) . 2_655 ?
O1 P1 O2 122.3(13) . . ?
I3 Cu2 I3 127(4) . 7_666 ?
I3 Cu2 I4 115(4) 7_666 . ?
I3 Cu2 I4 116(4) . . ?
I3 Cu2 Cu2 60(4) . 8_646 ?
I3 Cu2 Cu2 108(5) 7_666 2_755 ?
I3 Cu2 Cu2 121(4) 7_666 8_646 ?
I3 Cu2 Cu2 121(4) . 7_666 ?
I3 Cu2 Cu2 110(5) . 2_755 ?
I3 Cu2 Cu2 59(4) 7_666 7_666 ?
I4 Cu2 Cu2 56.4(15) . 2_755 ?
Cu2 Cu2 I3 150(4) 4_665 . ?
Cu2 Cu2 I3 66(5) 4_665 7_666 ?
Cu2 Cu2 I3 72.4(18) 6_556 . ?
Cu2 Cu2 I3 67(5) 3_645 . ?
Cu2 Cu2 I3 72.5(16) 6_556 7_666 ?
Cu2 Cu2 I3 149(4) 3_645 7_666 ?
Cu2 Cu2 I4 146.4(15) 6_556 . ?
Cu2 Cu2 I4 101(4) 8_646 . ?
Cu2 Cu2 I4 67.0(10) 4_665 . ?
Cu2 Cu2 I4 101(4) 7_666 . ?
Cu2 Cu2 I4 67.0(10) 3_645 . ?
Cu2 Cu2 Cu2 90.000(8) 3_645 7_666 ?
Cu2 Cu2 Cu2 53(4) 6_556 8_646 ?
Cu2 Cu2 Cu2 90.000(4) 6_556 2_755 ?
Cu2 Cu2 Cu2 45.000(6) 4_665 2_755 ?
Cu2 Cu2 Cu2 90.001(6) 6_556 4_665 ?
Cu2 Cu2 Cu2 53(4) 6_556 7_666 ?
Cu2 Cu2 Cu2 55.5(19) 7_666 2_755 ?
Cu2 Cu2 Cu2 37(4) 3_645 8_646 ?
Cu2 Cu2 Cu2 90.001(3) 4_665 3_645 ?
Cu2 Cu2 Cu2 69(4) 7_666 8_646 ?
Cu2 Cu2 Cu2 37(4) 4_665 7_666 ?
Cu2 Cu2 Cu2 89.999(15) 6_556 3_645 ?
Cu2 Cu2 Cu2 45.000(7) 3_645 2_755 ?
Cu2 Cu2 Cu2 90.000(5) 4_665 8_646 ?
Cu2 Cu2 Cu2 55.5(19) 8_646 2_755 ?
I2 Cu1 I2 129.6(16) . 7_566 ?
I2 Cu1 I1 115.2(18) . . ?
I2 Cu1 Cu1 110(2) . 2_665 ?
I2 Cu1 Cu1 108(2) 7_566 2_665 ?
I1 Cu1 I2 113.4(18) . 7_566 ?
I1 Cu1 Cu1 54.8(7) . 2_665 ?
Cu1 Cu1 I2 151.7(18) 4_565 . ?
Cu1 Cu1 I2 125(3) 8_656 7_566 ?
Cu1 Cu1 I2 59.6(19) 7_566 7_566 ?
Cu1 Cu1 I2 74.4(11) 6_556 7_566 ?
Cu1 Cu1 I2 61.7(18) 8_656 . ?
Cu1 Cu1 I2 67(2) 3_655 . ?
Cu1 Cu1 I2 126(3) 7_566 . ?
Cu1 Cu1 I2 74.1(11) 6_556 . ?
Cu1 Cu1 I2 65(2) 4_565 7_566 ?
Cu1 Cu1 I2 149.6(19) 3_655 7_566 ?
Cu1 Cu1 I1 96.5(16) 8_656 . ?
Cu1 Cu1 I1 96.5(16) 7_566 . ?
Cu1 Cu1 I1 65.9(4) 4_565 . ?
Cu1 Cu1 I1 144.8(7) 6_556 . ?
Cu1 Cu1 I1 65.9(4) 3_655 . ?
Cu1 Cu1 Cu1 90.000(15) 6_556 2_665 ?
Cu1 Cu1 Cu1 56(2) 6_556 8_656 ?
Cu1 Cu1 Cu1 90.002(19) 6_556 3_655 ?
Cu1 Cu1 Cu1 90.000(10) 4_565 8_656 ?
Cu1 Cu1 Cu1 34(2) 3_655 8_656 ?
Cu1 Cu1 Cu1 45.000(7) 4_565 2_665 ?
Cu1 Cu1 Cu1 90.000(10) 3_655 7_566 ?
Cu1 Cu1 Cu1 89.998(8) 6_556 4_565 ?
Cu1 Cu1 Cu1 34(2) 4_565 7_566 ?
Cu1 Cu1 Cu1 53.9(10) 7_566 2_665 ?
Cu1 Cu1 Cu1 90.000(13) 3_655 4_565 ?
Cu1 Cu1 Cu1 45.000(6) 3_655 2_665 ?
Cu1 Cu1 Cu1 72.1(19) 8_656 7_566 ?
Cu1 Cu1 Cu1 53.9(10) 8_656 2_665 ?
Cu1 Cu1 Cu1 56(2) 6_556 7_566 ?
N2 C5 C4A 118(3) . . ?
C6 C5 N2 125(2) . . ?
C6 C5 C4 118(2) . . ?
C4 C5 N2 117(2) . . ?
C6A C5 N2 120(3) . . ?
C6A C5 C4A 122(4) . . ?
H1A N1 H1B 109.5 . . ?
H1A N1 H1C 109.5 . . ?
H1B N1 H1C 109.5 . . ?
C2 N1 H1A 109.5 . . ?
C2 N1 H1B 109.5 . . ?
C2 N1 H1C 109.5 . . ?
N1 C2 C3A 115(2) . . ?
C1A C2 N1 122(3) . . ?
C1A C2 C3A 123(3) . . ?
C3 C2 N1 116(3) . . ?
C3 C2 C1 116(3) . . ?
C1 C2 N1 126(3) . . ?
C5 N2 H2A 109.5 . . ?
C5 N2 H2B 109.5 . . ?
C5 N2 H2C 109.5 . . ?
H2A N2 H2B 109.5 . . ?
H2A N2 H2C 109.5 . . ?
H2B N2 H2C 109.5 . . ?
C5 C6 H6 117.8 . . ?
C6 C6 C5 124.3(16) 6 . ?
C6 C6 H6 117.8 6 . ?
C2 C1A C1A 122(2) . 6 ?
C2 C1A H1AA 119.1 . . ?
C1A C1A H1AA 119.1 6 . ?
C5 C4 C4 117.3(15) . 6 ?
C5 C4 H4 121.3 . . ?
C4 C4 H4 121.3 6 . ?
C2 C3 C3 118(2) . 6 ?
C2 C3 H3 121.1 . . ?
C3 C3 H3 121.1 6 . ?
C2 C3A H3A 122.3 . . ?
C3A C3A C2 115.4(18) 6 . ?
C3A C3A H3A 122.3 6 . ?
C2 C1 H1 118.0 . . ?
C1 C1 C2 124(2) 6 . ?
C1 C1 H1 118.0 6 . ?
C5 C6A H6A 120.3 . . ?
C6A C6A C5 119(3) 6 . ?
C6A C6A H6A 120.3 6 . ?
C5 C4A H4A 120.9 . . ?
C4A C4A C5 118(2) 6 . ?
C4A C4A H4A 120.9 6 . ?
I2 Cu1A I2 129(2) . 7_566 ?
I2 Cu1A I1 113.3(16) . . ?
I2 Cu1A I1 112.7(16) 7_566 . ?
I2 Cu1A Cu1A 58.2(17) 7_566 4_565 ?
I2 Cu1A Cu1A 58.9(17) . 3_655 ?
I2 Cu1A Cu1A 139.4(12) . 4_565 ?
I2 Cu1A Cu1A 138.9(13) 7_566 3_655 ?
I1 Cu1A Cu1A 59.0(4) . 3_655 ?
I1 Cu1A Cu1A 59.0(4) . 4_565 ?
Cu1A Cu1A I2 66.7(10) 6_556 . ?
Cu1A Cu1A I1 133.2(8) 6_556 . ?
Cu1A Cu1A Cu1A 89.999(5) 6_556 4_565 ?
Cu1A Cu1A Cu1A 89.999(13) 4_565 3_655 ?
Cu1A Cu1A Cu1A 89.998(10) 6_556 3_655 ?
I3 Cu2A I3 124(4) 7_666 . ?
I3 Cu2A I4 119(4) 7_666 . ?
I4 Cu2A I3 116(4) . . ?
Cu2A Cu2A I3 141(3) 4_665 . ?
Cu2A Cu2A I3 144(3) 3_645 7_666 ?
Cu2A Cu2A I3 65.9(15) 6_556 7_666 ?
Cu2A Cu2A I3 61(4) 3_645 . ?
Cu2A Cu2A I3 64(5) 4_665 7_666 ?
Cu2A Cu2A I3 66.6(18) 6_556 . ?
Cu2A Cu2A I4 62.4(9) 3_645 . ?
Cu2A Cu2A I4 139.0(16) 6_556 . ?
Cu2A Cu2A I4 62.4(9) 4_665 . ?
Cu2A Cu2A Cu2A 90.002(5) 6_556 4_665 ?
Cu2A Cu2A Cu2A 90.002(7) 3_645 4_665 ?
Cu2A Cu2A Cu2A 90.002(11) 6_556 3_645 ?

loop_
_geom_bond_atom_site_label_1
_geom_bond_atom_site_label_2
_geom_bond_distance
_geom_bond_site_symmetry_2
_geom_bond_publ_flag
I3 Cu2 2.54(10) 6_556 ?
I3 Cu2 2.54(10) . ?
I3 Cu2 2.57(10) 8_646 ?
I3 Cu2 2.57(10) 3_645 ?
I3 Cu2A 2.55(10) 8_646 ?
I3 Cu2A 2.63(10) 6_556 ?
I3 Cu2A 2.63(10) . ?
I3 Cu2A 2.55(10) 3_645 ?
I2 Cu1 2.54(5) . ?
I2 Cu1 2.60(5) 3_655 ?
I2 Cu1 2.60(5) 8_656 ?
I2 Cu1 2.54(5) 6_556 ?
I2 Cu1A 2.58(5) 3_655 ?
I2 Cu1A 2.58(5) 8_656 ?
I2 Cu1A 2.56(5) . ?
I2 Cu1A 2.56(5) 6_556 ?
I4 Cu2 2.64(9) . ?
I4 Cu2 2.64(9) 3_645 ?
I4 Cu2 2.64(9) 4_665 ?
I4 Cu2 2.64(9) 2_755 ?
I4 Cu2A 2.55(10) 4_665 ?
I4 Cu2A 2.55(10) 2_755 ?
I4 Cu2A 2.55(10) . ?
I4 Cu2A 2.55(10) 3_645 ?
I1 Cu1 2.57(5) 3_655 ?
I1 Cu1 2.57(5) 4_565 ?
I1 Cu1 2.57(5) 2_665 ?
I1 Cu1 2.57(5) . ?
I1 Cu1A 2.60(5) 3_655 ?
I1 Cu1A 2.60(5) . ?
I1 Cu1A 2.60(5) 2_665 ?
I1 Cu1A 2.60(5) 4_565 ?
P2 O3 1.504(16) . ?
P2 O3 1.504(16) 2_655 ?
P1 O1 1.410(19) . ?
P1 O2 1.428(18) . ?
Cu2 Cu2 2.06(12) 3_645 ?
Cu2 Cu2 2.06(12) 4_665 ?
Cu2 Cu2 1.54(15) 6_556 ?
Cu2 Cu2 2.92(17) 2_755 ?
Cu2 Cu2 2.57(11) 7_666 ?
Cu2 Cu2 2.57(11) 8_646 ?
Cu1 Cu1 2.96(5) 2_665 ?
Cu1 Cu1 1.39(10) 6_556 ?
Cu1 Cu1 2.52(6) 8_656 ?
Cu1 Cu1 2.52(6) 7_566 ?
Cu1 Cu1 2.09(4) 4_565 ?
Cu1 Cu1 2.09(4) 3_655 ?
C5 N2 1.45(3) . ?
C5 C6 1.38(4) . ?
C5 C4 1.43(4) . ?
C5 C6A 1.42(7) . ?
C5 C4A 1.49(7) . ?
N1 H1A 0.9100 . ?
N1 H1B 0.9100 . ?
N1 H1C 0.9100 . ?
N1 C2 1.46(3) . ?
C2 C1A 1.25(5) . ?
C2 C3 1.25(5) . ?
C2 C3A 1.51(5) . ?
C2 C1 1.36(5) . ?
N2 H2A 0.9100 . ?
N2 H2B 0.9100 . ?
N2 H2C 0.9100 . ?
C6 C6 1.21(6) 6 ?
C6 H6 0.9500 . ?
C1A C1A 1.43(8) 6 ?
C1A H1AA 0.9500 . ?
C4 C4 1.45(6) 6 ?
C4 H4 0.9500 . ?
C3 C3 1.57(9) 6 ?
C3 H3 0.9500 . ?
C3A C3A 1.45(8) 6 ?
C3A H3A 0.9500 . ?
C1 C1 1.22(9) 6 ?
C1 H1 0.9500 . ?
C6A C6A 1.38(12) 6 ?
C6A H6A 0.9500 . ?
C4A C4A 1.36(12) 6 ?
C4A H4A 0.9500 . ?
Cu1A Cu1A 2.02(9) 6_556 ?
Cu1A Cu1A 2.68(5) 4_565 ?
Cu1A Cu1A 2.68(5) 3_655 ?
Cu2A Cu2A 2.08(15) 6_556 ?
Cu2A Cu2A 2.37(13) 3_645 ?
Cu2A Cu2A 2.37(13) 4_665 ?

loop_
_geom_torsion_atom_site_label_1
_geom_torsion_atom_site_label_2
_geom_torsion_atom_site_label_3
_geom_torsion_atom_site_label_4
_geom_torsion
_geom_torsion_site_symmetry_1
_geom_torsion_site_symmetry_2
_geom_torsion_site_symmetry_3
_geom_torsion_site_symmetry_4
_geom_torsion_publ_flag
N1 C2 C1A C1A -177.7(14) . . . 6 ?
N1 C2 C3 C3 -179.0(13) . . . 6 ?
N1 C2 C3A C3A 177.8(12) . . . 6 ?
N1 C2 C1 C1 179.6(15) . . . 6 ?
N2 C5 C6 C6 -179.6(15) . . . 6 ?
N2 C5 C4 C4 179.6(13) . . . 6 ?
N2 C5 C6A C6A -179.2(13) . . . 6 ?
N2 C5 C4A C4A 179.3(13) . . . 6 ?
C6 C5 C4 C4 2(3) . . . 6 ?
C1A C2 C3A C3A -2(4) . . . 6 ?
C4 C5 C6 C6 -2(3) . . . 6 ?
C3 C2 C1 C1 -17(4) . . . 6 ?
C3A C2 C1A C1A 2(4) . . . 6 ?
C1 C2 C3 C3 16(4) . . . 6 ?
C6A C5 C4A C4A 4(5) . . . 6 ?
C4A C5 C6A C6A -4(5) . . . 6 ?
